data_1538005
loop_
_publ_author_name
'Ferro, R.'
'Capelli, R.'
'Delfino, S.'
'Centineo, G.'

_publ_section_title
;
 Ricerche sulle leghe dei metalli nobili con gli elementi piu
 elettropositivi . 15. Su alcuni composti del litio con palladio e platino
;
_journal_name_full
;
Atti della Accademia Nazionale dei Lincei, Classe di Fisiche, Matematiche e 
Naturali, Rendiconti
;
_journal_page_first 564
_journal_page_last 566
_journal_volume 45
_journal_year 1968
_chemical_formula_sum 'Li2 Pt'
_space_group_IT_number 191
_symmetry_space_group_name_Hall '-P 6 2'
_symmetry_space_group_name_H-M 'P 6/m m m'
_cell_angle_alpha 90
_cell_angle_beta 90
_cell_angle_gamma 120
_cell_formula_units_Z 1
_cell_length_a 4.2
_cell_length_b 4.2
_cell_length_c 2.655
_cell_volume 40.560
_citation_journal_id_ASTM AANLAW
_cod_data_source_file Ferro_AANLAW_1968_501.cif
_cod_data_source_block Li2Pt1
_cod_original_cell_volume 40.5596
_cod_original_formula_sum 'Li2 Pt1'
_cod_database_code 1538005

loop_
_symmetry_equiv_pos_as_xyz
x,y,z
x-y,x,z
-y,x-y,z
-x,-y,z
-x+y,-x,z
y,-x+y,z
-y,-x,-z
x-y,-y,-z
x,x-y,-z
y,x,-z
-x+y,y,-z
-x,-x+y,-z
-x,-y,-z
-x+y,-x,-z
y,-x+y,-z
x,y,-z
x-y,x,-z
-y,x-y,-z
y,x,z
-x+y,y,z
-x,-x+y,z
-y,-x,z
x-y,-y,z
x,x-y,z

loop_
_atom_site_label
_atom_site_type_symbol
_atom_site_fract_x
_atom_site_fract_y
_atom_site_fract_z
_atom_site_occupancy
_atom_site_U_iso_or_equiv
Li1 Li 0.3333 0.6667 0.5 1 0.0
Pt1 Pt 0 0 0 1 0.0
